data_1546625
loop_
_publ_author_name
'Fujino, Shota'
'Yamaji, Minoru'
'Okamoto, Hideki'
'Mutai, Toshiki'
'Yoshikawa, Isao'
'Houjou, Hirohiko'
'Tani, Fumito'

_publ_section_title
;
 Systematic investigations on fused \p-system compounds of seven benzene
 rings prepared by photocyclization of diphenanthrylethenes.
;
_journal_name_full
'Photochemical &amp; photobiological sciences : Official journal of the European Photochemistry Association and the European Society for Photobiology'
_journal_paper_doi 10.1039/c7pp00040e
_journal_year 2017
_chemical_formula_moiety 'C30 H18'
_chemical_formula_sum 'C30 H18'
_chemical_formula_weight 378.44
_chemical_melting_point 528.5(5)
_chemical_name_systematic
;
 ?
;
_space_group_crystal_system monoclinic
_space_group_IT_number 14
_space_group_name_Hall '-P 2yn'
_space_group_name_H-M_alt 'P 1 21/n 1'
_symmetry_space_group_name_Hall '-P 2yn'
_symmetry_space_group_name_H-M 'P 1 21/n 1'
_atom_sites_solution_hydrogens geom
_atom_sites_solution_primary direct
_atom_sites_solution_secondary difmap
_audit_creation_method SHELXL-2013
_audit_update_record
;
2016-12-09 deposited with the CCDC.
2017-03-30 downloaded from the CCDC.
;
_cell_angle_alpha 90
_cell_angle_beta 96.436(9)
_cell_angle_gamma 90
_cell_formula_units_Z 4
_cell_length_a 8.001(4)
_cell_length_b 11.525(6)
_cell_length_c 20.641(10)
_cell_measurement_reflns_used 4751
_cell_measurement_temperature 93(2)
_cell_measurement_theta_max 27.50
_cell_measurement_theta_min 2.70
_cell_volume 1891.3(16)
_computing_cell_refinement 'CrystalClear-SM Expert 2.0 r3'
_computing_data_collection 'CrystalClear-SM Expert 2.0 r3 (Rigaku, 2009)'
_computing_data_reduction 'CrystalClear-SM Expert 2.0 r3'
_computing_molecular_graphics 'CrystalStructure 4.1.1'
_computing_publication_material 'CrystalStructure 4.1.1 (Rigaku, 2015)'
_computing_structure_refinement 'SHELXL-2013 (Sheldrick, 2013)'
_computing_structure_solution 'SHELXS-2013 (Sheldrick, 2013)'
_diffrn_ambient_temperature 93(2)
_diffrn_detector_area_resol_mean 7.111
_diffrn_measured_fraction_theta_full 0.999
_diffrn_measured_fraction_theta_max 0.996
_diffrn_measurement_device_type 'VariMax DW with Saturn'
_diffrn_measurement_method \w
_diffrn_radiation_source 'fine-focus sealed tube'
_diffrn_radiation_type MoK\a
_diffrn_radiation_wavelength 0.71075
_diffrn_reflns_av_R_equivalents 0.0552
_diffrn_reflns_av_unetI/netI 0.0446
_diffrn_reflns_Laue_measured_fraction_full 0.999
_diffrn_reflns_Laue_measured_fraction_max 0.996
_diffrn_reflns_limit_h_max 10
_diffrn_reflns_limit_h_min -10
_diffrn_reflns_limit_k_max 14
_diffrn_reflns_limit_k_min -14
_diffrn_reflns_limit_l_max 26
_diffrn_reflns_limit_l_min -26
_diffrn_reflns_number 21737
_diffrn_reflns_point_group_measured_fraction_full 0.999
_diffrn_reflns_point_group_measured_fraction_max 0.996
_diffrn_reflns_theta_full 25.242
_diffrn_reflns_theta_max 27.534
_diffrn_reflns_theta_min 2.659
_exptl_absorpt_coefficient_mu 0.075
_exptl_absorpt_correction_T_max 0.993
_exptl_absorpt_correction_T_min 0.907
_exptl_absorpt_correction_type multi-scan
_exptl_absorpt_process_details 'REQAB (Rigaku, 1998)'
_exptl_crystal_colour colorless
_exptl_crystal_density_diffrn 1.329
_exptl_crystal_description prism
_exptl_crystal_F_000 792
_exptl_crystal_size_max 0.300
_exptl_crystal_size_mid 0.140
_exptl_crystal_size_min 0.090
_refine_diff_density_max 0.241
_refine_diff_density_min -0.249
_refine_diff_density_rms 0.054
_refine_ls_extinction_method none
_refine_ls_goodness_of_fit_ref 1.019
_refine_ls_hydrogen_treatment constr
_refine_ls_matrix_type full
_refine_ls_number_parameters 271
_refine_ls_number_reflns 4350
_refine_ls_number_restraints 0
_refine_ls_restrained_S_all 1.019
_refine_ls_R_factor_all 0.0709
_refine_ls_R_factor_gt 0.0518
_refine_ls_shift/su_max 0.000
_refine_ls_shift/su_mean 0.000
_refine_ls_structure_factor_coef Fsqd
_refine_ls_weighting_details 'w=1/[\s^2^(Fo^2^)+(0.0699P)^2^] where P=(Fo^2^+2Fc^2^)/3'
_refine_ls_weighting_scheme calc
_refine_ls_wR_factor_gt 0.1171
_refine_ls_wR_factor_ref 0.1291
_reflns_Friedel_coverage 0.000
_reflns_number_gt 3343
_reflns_number_total 4350
_reflns_threshold_expression 'I > 2\s(I)'
_cod_data_source_file c7pp00040e2.cif
_cod_data_source_block 3at3
_cod_depositor_comments
;
The following automatic conversions were performed:

'_chemical_melting_point' value '528-529' was changed to '528.5(5)' -
the average value was taken and precision was estimated.

Automatic conversion script
Id: cif_fix_values 4973 2017-02-22 13:04:09Z antanas 
;
_cod_database_code 1546625
_shelx_space_group_comment
;
The symmetry employed for this shelxl refinement is uniquely defined
by the following loop, which should always be used as a source of
symmetry information in preference to the above space-group names.
They are only intended as comments.
;
_shelx_estimated_absorpt_t_min 0.978
_shelx_estimated_absorpt_t_max 0.993
_shelxl_version_number 2013-4

loop_
_space_group_symop_operation_xyz
'x, y, z'
'-x+1/2, y+1/2, -z+1/2'
'-x, -y, -z'
'x-1/2, -y-1/2, z-1/2'

loop_
_atom_site_label
_atom_site_type_symbol
_atom_site_fract_x
_atom_site_fract_y
_atom_site_fract_z
_atom_site_U_iso_or_equiv
_atom_site_adp_type
_atom_site_occupancy
_atom_site_site_symmetry_order
_atom_site_calc_flag
_atom_site_refinement_flags_posn
_atom_site_refinement_flags_adp
C1 C 0.58051(17) 0.29186(11) 0.03076(6) 0.0187(3) Uani 1 1 d . .
H1 H 0.5184 0.3340 0.0596 0.022 Uiso 1 1 calc R U
C2 C 0.60447(18) 0.33968(13) -0.02840(7) 0.0243(3) Uani 1 1 d . .
H2 H 0.5582 0.4136 -0.0403 0.029 Uiso 1 1 calc R U
C3 C 0.69723(19) 0.27941(14) -0.07123(7) 0.0303(4) Uani 1 1 d . .
H3 H 0.7190 0.3141 -0.1112 0.036 Uiso 1 1 calc R U
C4 C 0.7563(2) 0.17092(14) -0.05554(7) 0.0312(4) Uani 1 1 d . .
H4 H 0.8177 0.1301 -0.0851 0.037 Uiso 1 1 calc R U
C5 C 0.72773(18) 0.11806(12) 0.00399(7) 0.0246(3) Uani 1 1 d . .
C6 C 0.7707(2) -0.00090(13) 0.01638(8) 0.0344(4) Uani 1 1 d . .
H5 H 0.8350 -0.0416 -0.0123 0.041 Uiso 1 1 calc R U
C7 C 0.7205(2) -0.05549(12) 0.06848(8) 0.0349(4) Uani 1 1 d . .
H6 H 0.7375 -0.1368 0.0731 0.042 Uiso 1 1 calc R U
C8 C 0.64260(18) 0.00582(12) 0.11684(7) 0.0251(3) Uani 1 1 d . .
C9 C 0.5838(2) -0.05503(12) 0.17012(8) 0.0310(4) Uani 1 1 d . .
H7 H 0.6010 -0.1364 0.1741 0.037 Uiso 1 1 calc R U
C10 C 0.50403(18) 0.00184(13) 0.21477(7) 0.0293(4) Uani 1 1 d . .
H8 H 0.4513 -0.0409 0.2462 0.035 Uiso 1 1 calc R U
C11 C 0.49803(17) 0.12511(13) 0.21531(7) 0.0231(3) Uani 1 1 d . .
C12 C 0.41263(18) 0.18454(14) 0.26233(7) 0.0300(4) Uani 1 1 d . .
H9 H 0.3615 0.1414 0.2940 0.036 Uiso 1 1 calc R U
C13 C 0.40350(19) 0.30157(15) 0.26236(7) 0.0315(4) Uani 1 1 d . .
H10 H 0.3318 0.3394 0.2894 0.038 Uiso 1 1 calc R U
C14 C 0.49969(18) 0.36857(13) 0.22250(7) 0.0252(3) Uani 1 1 d . .
C15 C 0.4927(2) 0.49217(14) 0.22352(7) 0.0324(4) Uani 1 1 d . .
H11 H 0.4212 0.5297 0.2507 0.039 Uiso 1 1 calc R U
C16 C 0.5858(2) 0.55673(13) 0.18657(8) 0.0317(4) Uani 1 1 d . .
H12 H 0.5681 0.6381 0.1833 0.038 Uiso 1 1 calc R U
C17 C 0.71022(19) 0.50391(12) 0.15248(7) 0.0249(3) Uani 1 1 d . .
C18 C 0.8148(2) 0.57266(12) 0.11609(8) 0.0304(4) Uani 1 1 d . .
H13 H 0.7943 0.6537 0.1121 0.037 Uiso 1 1 calc R U
C19 C 0.9412(2) 0.52592(12) 0.08736(7) 0.0287(4) Uani 1 1 d . .
H14 H 1.0012 0.5721 0.0597 0.034 Uiso 1 1 calc R U
C20 C 0.98605(18) 0.40692(12) 0.09824(7) 0.0230(3) Uani 1 1 d . .
C21 C 1.13159(18) 0.36019(13) 0.07532(7) 0.0279(4) Uani 1 1 d . .
H15 H 1.1953 0.4067 0.0491 0.034 Uiso 1 1 calc R U
C22 C 1.18261(19) 0.24920(13) 0.09016(7) 0.0260(3) Uani 1 1 d . .
H16 H 1.2776 0.2176 0.0727 0.031 Uiso 1 1 calc R U
C23 C 1.09354(17) 0.18253(12) 0.13140(7) 0.0220(3) Uani 1 1 d . .
H17 H 1.1326 0.1071 0.1440 0.026 Uiso 1 1 calc R U
C24 C 0.95128(17) 0.22457(11) 0.15373(6) 0.0188(3) Uani 1 1 d . .
H18 H 0.8940 0.1783 0.1823 0.023 Uiso 1 1 calc R U
C25 C 0.88708(17) 0.33597(11) 0.13517(6) 0.0178(3) Uani 1 1 d . .
C26 C 0.73303(17) 0.38215(11) 0.15567(6) 0.0187(3) Uani 1 1 d . .
C27 C 0.60510(17) 0.31216(11) 0.18130(6) 0.0192(3) Uani 1 1 d . .
C28 C 0.57658(16) 0.18915(11) 0.16864(6) 0.0183(3) Uani 1 1 d . .
C29 C 0.62301(16) 0.12746(11) 0.11224(6) 0.0185(3) Uani 1 1 d . .
C30 C 0.64568(17) 0.18160(11) 0.05000(6) 0.0183(3) Uani 1 1 d . .

loop_
_atom_site_aniso_label
_atom_site_aniso_U_11
_atom_site_aniso_U_22
_atom_site_aniso_U_33
_atom_site_aniso_U_23
_atom_site_aniso_U_13
_atom_site_aniso_U_12
C1 0.0173(7) 0.0220(7) 0.0165(7) -0.0014(6) 0.0007(5) -0.0033(6)
C2 0.0228(8) 0.0303(8) 0.0189(7) 0.0044(6) -0.0017(6) -0.0067(6)
C3 0.0270(8) 0.0480(10) 0.0160(7) 0.0029(7) 0.0033(6) -0.0079(7)
C4 0.0284(8) 0.0477(10) 0.0187(7) -0.0093(7) 0.0074(6) -0.0017(7)
C5 0.0233(8) 0.0295(8) 0.0209(7) -0.0072(6) 0.0028(6) -0.0016(6)
C6 0.0391(10) 0.0314(9) 0.0332(9) -0.0140(7) 0.0064(8) 0.0051(7)
C7 0.0451(10) 0.0180(8) 0.0408(10) -0.0054(7) 0.0011(8) 0.0027(7)
C8 0.0264(8) 0.0195(7) 0.0283(8) 0.0000(6) -0.0018(7) -0.0025(6)
C9 0.0326(9) 0.0206(7) 0.0375(9) 0.0085(7) -0.0057(7) -0.0069(6)
C10 0.0242(8) 0.0362(9) 0.0261(8) 0.0125(7) -0.0027(7) -0.0111(7)
C11 0.0152(7) 0.0361(8) 0.0173(7) 0.0062(6) -0.0012(6) -0.0027(6)
C12 0.0188(7) 0.0552(11) 0.0162(7) 0.0086(7) 0.0034(6) -0.0016(7)
C13 0.0225(8) 0.0552(11) 0.0170(7) -0.0039(7) 0.0035(6) 0.0090(7)
C14 0.0215(7) 0.0383(9) 0.0153(7) -0.0030(6) -0.0006(6) 0.0074(6)
C15 0.0329(9) 0.0393(9) 0.0232(8) -0.0130(7) -0.0044(7) 0.0159(7)
C16 0.0390(9) 0.0239(8) 0.0294(8) -0.0068(7) -0.0081(7) 0.0113(7)
C17 0.0304(8) 0.0220(7) 0.0198(7) -0.0023(6) -0.0079(6) 0.0027(6)
C18 0.0412(10) 0.0157(7) 0.0308(8) 0.0039(6) -0.0115(7) -0.0040(7)
C19 0.0336(9) 0.0246(8) 0.0260(8) 0.0074(6) -0.0054(7) -0.0107(7)
C20 0.0231(8) 0.0263(7) 0.0181(7) 0.0028(6) -0.0041(6) -0.0081(6)
C21 0.0232(8) 0.0383(9) 0.0222(8) 0.0063(7) 0.0018(6) -0.0118(7)
C22 0.0163(7) 0.0400(9) 0.0217(7) -0.0002(6) 0.0025(6) -0.0028(6)
C23 0.0184(7) 0.0265(7) 0.0206(7) 0.0004(6) -0.0006(6) 0.0002(6)
C24 0.0176(7) 0.0225(7) 0.0160(7) 0.0011(5) 0.0004(5) -0.0033(6)
C25 0.0192(7) 0.0197(7) 0.0137(6) -0.0011(5) -0.0019(5) -0.0041(5)
C26 0.0226(7) 0.0195(7) 0.0129(6) -0.0022(5) -0.0036(5) 0.0006(6)
C27 0.0179(7) 0.0266(7) 0.0126(6) 0.0002(6) -0.0011(5) 0.0052(6)
C28 0.0145(7) 0.0245(7) 0.0157(7) 0.0038(6) 0.0005(5) 0.0010(5)
C29 0.0157(7) 0.0196(7) 0.0199(7) 0.0007(5) 0.0006(6) -0.0029(5)
C30 0.0154(7) 0.0222(7) 0.0170(7) -0.0033(5) 0.0010(5) -0.0055(5)

loop_
_atom_type_symbol
_atom_type_description
_atom_type_scat_dispersion_real
_atom_type_scat_dispersion_imag
_atom_type_scat_source
C C 0.0033 0.0016 'International Tables Vol C Tables 4.2.6.8 and 6.1.1.4'
H H 0.0000 0.0000 'International Tables Vol C Tables 4.2.6.8 and 6.1.1.4'

loop_
_geom_angle_atom_site_label_1
_geom_angle_atom_site_label_2
_geom_angle_atom_site_label_3
_geom_angle
C2 C1 C30 121.81(13)
C2 C1 H1 119.1
C30 C1 H1 119.1
C1 C2 C3 119.94(14)
C1 C2 H2 120.0
C3 C2 H2 120.0
C4 C3 C2 119.94(14)
C4 C3 H3 120.0
C2 C3 H3 120.0
C3 C4 C5 121.12(14)
C3 C4 H4 119.4
C5 C4 H4 119.4
C4 C5 C30 119.48(14)
C4 C5 C6 120.66(13)
C30 C5 C6 119.73(13)
C7 C6 C5 120.25(14)
C7 C6 H5 119.9
C5 C6 H5 119.9
C6 C7 C8 121.48(14)
C6 C7 H6 119.3
C8 C7 H6 119.3
C29 C8 C7 119.99(13)
C29 C8 C9 119.70(13)
C7 C8 C9 120.31(14)
C10 C9 C8 120.66(14)
C10 C9 H7 119.7
C8 C9 H7 119.7
C9 C10 C11 120.67(13)
C9 C10 H8 119.7
C11 C10 H8 119.7
C28 C11 C10 119.86(13)
C28 C11 C12 119.79(14)
C10 C11 C12 120.35(13)
C13 C12 C11 120.72(13)
C13 C12 H9 119.6
C11 C12 H9 119.6
C12 C13 C14 120.72(13)
C12 C13 H10 119.6
C14 C13 H10 119.6
C13 C14 C27 119.72(14)
C13 C14 C15 120.74(14)
C27 C14 C15 119.54(14)
C16 C15 C14 121.19(14)
C16 C15 H11 119.4
C14 C15 H11 119.4
C15 C16 C17 120.43(14)
C15 C16 H12 119.8
C17 C16 H12 119.8
C26 C17 C16 119.75(14)
C26 C17 C18 119.68(13)
C16 C17 C18 120.56(13)
C19 C18 C17 121.72(13)
C19 C18 H13 119.1
C17 C18 H13 119.1
C18 C19 C20 120.29(14)
C18 C19 H14 119.9
C20 C19 H14 119.9
C21 C20 C25 119.42(13)
C21 C20 C19 121.02(13)
C25 C20 C19 119.50(14)
C22 C21 C20 121.24(13)
C22 C21 H15 119.4
C20 C21 H15 119.4
C21 C22 C23 119.37(14)
C21 C22 H16 120.3
C23 C22 H16 120.3
C24 C23 C22 120.77(14)
C24 C23 H17 119.6
C22 C23 H17 119.6
C23 C24 C25 121.37(13)
C23 C24 H18 119.3
C25 C24 H18 119.3
C20 C25 C24 117.35(13)
C20 C25 C26 119.31(12)
C24 C25 C26 123.21(12)
C17 C26 C25 117.40(12)
C17 C26 C27 118.43(13)
C25 C26 C27 124.13(12)
C14 C27 C26 117.06(13)
C14 C27 C28 117.50(12)
C26 C27 C28 125.44(12)
C11 C28 C29 117.69(12)
C11 C28 C27 117.29(12)
C29 C28 C27 125.01(12)
C8 C29 C28 118.03(12)
C8 C29 C30 117.40(12)
C28 C29 C30 124.54(12)
C1 C30 C5 117.39(12)
C1 C30 C29 123.65(12)
C5 C30 C29 118.82(13)

loop_
_geom_bond_atom_site_label_1
_geom_bond_atom_site_label_2
_geom_bond_distance
C1 C2 1.3726(19)
C1 C30 1.4136(19)
C1 H1 0.9500
C2 C3 1.401(2)
C2 H2 0.9500
C3 C4 1.363(2)
C3 H3 0.9500
C4 C5 1.413(2)
C4 H4 0.9500
C5 C30 1.4174(19)
C5 C6 1.430(2)
C6 C7 1.346(2)
C6 H5 0.9500
C7 C8 1.423(2)
C7 H6 0.9500
C8 C29 1.413(2)
C8 C9 1.428(2)
C9 C10 1.348(2)
C9 H7 0.9500
C10 C11 1.422(2)
C10 H8 0.9500
C11 C28 1.4154(19)
C11 C12 1.424(2)
C12 C13 1.351(2)
C12 H9 0.9500
C13 C14 1.417(2)
C13 H10 0.9500
C14 C27 1.4204(19)
C14 C15 1.426(2)
C15 C16 1.348(2)
C15 H11 0.9500
C16 C17 1.419(2)
C16 H12 0.9500
C17 C26 1.416(2)
C17 C18 1.426(2)
C18 C19 1.342(2)
C18 H13 0.9500
C19 C20 1.429(2)
C19 H14 0.9500
C20 C21 1.412(2)
C20 C25 1.4185(19)
C21 C22 1.367(2)
C21 H15 0.9500
C22 C23 1.400(2)
C22 H16 0.9500
C23 C24 1.3639(19)
C23 H17 0.9500
C24 C25 1.4194(19)
C24 H18 0.9500
C25 C26 1.4485(19)
C26 C27 1.449(2)
C27 C28 1.4550(19)
C28 C29 1.4478(19)
C29 C30 1.4576(19)

loop_
_geom_torsion_atom_site_label_1
_geom_torsion_atom_site_label_2
_geom_torsion_atom_site_label_3
_geom_torsion_atom_site_label_4
_geom_torsion
C30 C1 C2 C3 -0.7(2)
C1 C2 C3 C4 3.3(2)
C2 C3 C4 C5 -0.9(2)
C3 C4 C5 C30 -4.1(2)
C3 C4 C5 C6 171.83(15)
C4 C5 C6 C7 -169.94(16)
C30 C5 C6 C7 5.9(2)
C5 C6 C7 C8 -8.0(3)
C6 C7 C8 C29 -2.7(2)
C6 C7 C8 C9 177.21(15)
C29 C8 C9 C10 2.5(2)
C7 C8 C9 C10 -177.44(14)
C8 C9 C10 C11 -9.1(2)
C9 C10 C11 C28 -0.1(2)
C9 C10 C11 C12 179.58(14)
C28 C11 C12 C13 1.0(2)
C10 C11 C12 C13 -178.68(14)
C11 C12 C13 C14 -9.8(2)
C12 C13 C14 C27 0.9(2)
C12 C13 C14 C15 -178.69(14)
C13 C14 C15 C16 178.91(14)
C27 C14 C15 C16 -0.7(2)
C14 C15 C16 C17 -8.7(2)
C15 C16 C17 C26 2.0(2)
C15 C16 C17 C18 -176.75(14)
C26 C17 C18 C19 -3.7(2)
C16 C17 C18 C19 175.08(14)
C17 C18 C19 C20 -6.6(2)
C18 C19 C20 C21 -171.85(14)
C18 C19 C20 C25 5.3(2)
C25 C20 C21 C22 -2.6(2)
C19 C20 C21 C22 174.56(14)
C20 C21 C22 C23 -3.1(2)
C21 C22 C23 C24 3.9(2)
C22 C23 C24 C25 1.1(2)
C21 C20 C25 C24 7.25(19)
C19 C20 C25 C24 -169.93(12)
C21 C20 C25 C26 -176.73(12)
C19 C20 C25 C26 6.10(19)
C23 C24 C25 C20 -6.61(19)
C23 C24 C25 C26 177.53(12)
C16 C17 C26 C25 -164.08(13)
C18 C17 C26 C25 14.68(19)
C16 C17 C26 C27 13.65(19)
C18 C17 C26 C27 -167.59(12)
C20 C25 C26 C17 -15.80(18)
C24 C25 C26 C17 159.98(12)
C20 C25 C26 C27 166.61(12)
C24 C25 C26 C27 -17.6(2)
C13 C14 C27 C26 -163.56(13)
C15 C14 C27 C26 16.06(19)
C13 C14 C27 C28 16.08(19)
C15 C14 C27 C28 -164.30(12)
C17 C26 C27 C14 -22.30(18)
C25 C26 C27 C14 155.26(13)
C17 C26 C27 C28 158.08(13)
C25 C26 C27 C28 -24.4(2)
C10 C11 C28 C29 15.39(19)
C12 C11 C28 C29 -164.28(12)
C10 C11 C28 C27 -164.36(12)
C12 C11 C28 C27 15.98(19)
C14 C27 C28 C11 -24.16(18)
C26 C27 C28 C11 155.46(13)
C14 C27 C28 C29 156.12(13)
C26 C27 C28 C29 -24.3(2)
C7 C8 C29 C28 -167.17(13)
C9 C8 C29 C28 12.9(2)
C7 C8 C29 C30 14.8(2)
C9 C8 C29 C30 -165.12(13)
C11 C28 C29 C8 -21.50(18)
C27 C28 C29 C8 158.22(13)
C11 C28 C29 C30 156.35(13)
C27 C28 C29 C30 -23.9(2)
C2 C1 C30 C5 -4.15(19)
C2 C1 C30 C29 -179.87(13)
C4 C5 C30 C1 6.4(2)
C6 C5 C30 C1 -169.49(13)
C4 C5 C30 C29 -177.64(12)
C6 C5 C30 C29 6.4(2)
C8 C29 C30 C1 159.16(13)
C28 C29 C30 C1 -18.7(2)
C8 C29 C30 C5 -16.51(19)
C28 C29 C30 C5 165.63(13)
